data_4079622
loop_
_publ_author_name
'Zhu, Yuyang'
'Day, Cynthia S.'
'Jones, Amanda C.'

_publ_section_title
;
 Synthesis and Structure of Cationic Phosphine Gold(I) Enol Ether
 Complexes
;
_journal_issue 21
_journal_name_full Organometallics
_journal_page_first 7332
_journal_paper_doi 10.1021/om300893q
_journal_volume 31
_journal_year 2012
_chemical_formula_sum 'C24 H35 Au F6 O P Sb'
_chemical_formula_weight 803.21
_chemical_name_systematic
; 
 ? 
;
_space_group_IT_number 15
_symmetry_cell_setting monoclinic
_symmetry_space_group_name_Hall '-C 2yc'
_symmetry_space_group_name_H-M 'C 1 2/c 1'
_atom_sites_solution_hydrogens geom
_atom_sites_solution_primary direct
_atom_sites_solution_secondary difmap
_audit_creation_method SHELXTL
_cell_angle_alpha 90.00
_cell_angle_beta 105.6180(10)
_cell_angle_gamma 90.00
_cell_formula_units_Z 16
_cell_length_a 37.562(5)
_cell_length_b 12.3451(15)
_cell_length_c 24.900(3)
_cell_measurement_reflns_used 9866
_cell_measurement_temperature 193(2)
_cell_measurement_theta_max 29.22
_cell_measurement_theta_min 3.74
_cell_volume 11120(2)
_computing_cell_refinement 'Bruker APEX2'
_computing_data_collection 'Bruker SMART'
_computing_data_reduction 'Bruker APEX2'
_computing_molecular_graphics 'Bruker APEX2'
_computing_publication_material 'Bruker APEX2'
_computing_structure_refinement 'Bruker APEX2'
_computing_structure_solution 'Bruker APEX2'
_diffrn_ambient_temperature 193(2)
_diffrn_measured_fraction_theta_full 0.997
_diffrn_measured_fraction_theta_max 0.997
_diffrn_measurement_device_type 'Bruker APEX CCD'
_diffrn_measurement_method '\f and \w scans'
_diffrn_radiation_monochromator graphite
_diffrn_radiation_source 'fine-focus sealed tube'
_diffrn_radiation_type MoK\a
_diffrn_radiation_wavelength 0.71073
_diffrn_reflns_av_R_equivalents 0.0498
_diffrn_reflns_av_sigmaI/netI 0.0372
_diffrn_reflns_limit_h_max 48
_diffrn_reflns_limit_h_min -48
_diffrn_reflns_limit_k_max 16
_diffrn_reflns_limit_k_min -16
_diffrn_reflns_limit_l_max 32
_diffrn_reflns_limit_l_min -32
_diffrn_reflns_number 66267
_diffrn_reflns_theta_full 27.50
_diffrn_reflns_theta_max 27.50
_diffrn_reflns_theta_min 3.74
_exptl_absorpt_coefficient_mu 6.355
_exptl_absorpt_correction_T_max 0.5160
_exptl_absorpt_correction_T_min 0.3781
_exptl_absorpt_correction_type multi-scan
_exptl_absorpt_process_details
;
 Data were corrected for absorption effects using the 
 multi-scan technique (SADABS). The ratio of minimum
 to maximum apparent transmission was 0.710. The
 calculated minimum and maximum transmission
 coefficients (based on crystal size) are  0.3781  0.5160. 
;
_exptl_crystal_colour colourless
_exptl_crystal_density_diffrn 1.919
_exptl_crystal_density_method 'not measured'
_exptl_crystal_description block
_exptl_crystal_F_000 6176
_exptl_crystal_size_max 0.19
_exptl_crystal_size_mid 0.16
_exptl_crystal_size_min 0.12
_refine_diff_density_max 2.519
_refine_diff_density_min -2.675
_refine_diff_density_rms 0.127
_refine_ls_extinction_method none
_refine_ls_goodness_of_fit_ref 1.028
_refine_ls_hydrogen_treatment constr
_refine_ls_matrix_type full
_refine_ls_number_parameters 682
_refine_ls_number_reflns 12721
_refine_ls_number_restraints 104
_refine_ls_restrained_S_all 1.035
_refine_ls_R_factor_all 0.0485
_refine_ls_R_factor_gt 0.0377
_refine_ls_shift/su_max 0.001
_refine_ls_shift/su_mean 0.000
_refine_ls_structure_factor_coef Fsqd
_refine_ls_weighting_details 'calc w=1/[\s^2^(Fo^2^)+(0.0353P)^2^+76.7858P] where P=(Fo^2^+2Fc^2^)/3'
_refine_ls_weighting_scheme calc
_refine_ls_wR_factor_gt 0.0897
_refine_ls_wR_factor_ref 0.0960
_reflns_number_gt 10436
_reflns_number_total 12721
_reflns_threshold_expression >2sigma(I)
_cod_data_source_file om300893q_si_001.cif
_cod_data_source_block a26s_1a
_cod_depositor_comments
;
The following automatic conversions were performed:

'_symmetry_cell_setting' value 'Monoclinic' changed to 'monoclinic'
according to /home/saulius/struct/CIF-dictionaries/cif_core.dic
dictionary named 'cif_core.dic' version 2.4.2 from 2011-04-26.

Automatic conversion script
Id: cif_fix_values 1891 2012-01-12 08:04:46Z andrius 
;
_cod_original_sg_symbol_H-M C2/c
_cod_database_code 4079622

loop_
_symmetry_equiv_pos_as_xyz
'x, y, z'
'-x, y, -z+1/2'
'x+1/2, y+1/2, z'
'-x+1/2, y+1/2, -z+1/2'
'-x, -y, -z'
'x, -y, z-1/2'
'-x+1/2, -y+1/2, -z'
'x+1/2, -y+1/2, z-1/2'

loop_
_atom_site_label
_atom_site_type_symbol
_atom_site_fract_x
_atom_site_fract_y
_atom_site_fract_z
_atom_site_U_iso_or_equiv
_atom_site_adp_type
_atom_site_occupancy
_atom_site_symmetry_multiplicity
_atom_site_calc_flag
_atom_site_refinement_flags
_atom_site_disorder_assembly
_atom_site_disorder_group
Au1 Au -0.368054(5) 0.020347(17) -0.490217(8) 0.03459(6) Uani 1 1 d . . .
P1 P -0.39791(4) 0.00516(10) -0.42184(6) 0.0330(3) Uani 1 1 d . . .
O1 O -0.35755(16) -0.1605(4) -0.5785(2) 0.0751(15) Uani 1 1 d . . .
C1 C -0.42944(14) 0.1238(4) -0.4255(2) 0.0390(11) Uani 1 1 d . . .
C2 C -0.40475(16) 0.2243(4) -0.4192(2) 0.0436(12) Uani 1 1 d . . .
H2B H -0.3906 0.2219 -0.4470 0.065 Uiso 1 1 calc R . .
H2C H -0.3877 0.2256 -0.3817 0.065 Uiso 1 1 calc R . .
H2A H -0.4202 0.2895 -0.4250 0.065 Uiso 1 1 calc R . .
C3 C -0.45732(15) 0.1252(5) -0.4831(3) 0.0492(14) Uani 1 1 d . . .
H3A H -0.4708 0.1941 -0.4884 0.074 Uiso 1 1 calc R . .
H3B H -0.4748 0.0653 -0.4858 0.074 Uiso 1 1 calc R . .
H3C H -0.4442 0.1172 -0.5120 0.074 Uiso 1 1 calc R . .
C4 C -0.44994(18) 0.1297(5) -0.3797(3) 0.0596(18) Uani 1 1 d . . .
H4A H -0.4643 0.1970 -0.3838 0.089 Uiso 1 1 calc R . .
H4B H -0.4319 0.1285 -0.3429 0.089 Uiso 1 1 calc R . .
H4C H -0.4666 0.0675 -0.3831 0.089 Uiso 1 1 calc R . .
C5 C -0.42186(14) -0.1297(4) -0.4331(2) 0.0409(12) Uani 1 1 d . . .
C6 C -0.43821(16) -0.1475(5) -0.4961(2) 0.0475(13) Uani 1 1 d . . .
H6A H -0.4523 -0.2153 -0.5023 0.071 Uiso 1 1 calc R . .
H6B H -0.4181 -0.1516 -0.5143 0.071 Uiso 1 1 calc R . .
H6C H -0.4546 -0.0870 -0.5118 0.071 Uiso 1 1 calc R . .
C7 C -0.39102(17) -0.2148(5) -0.4126(3) 0.0546(15) Uani 1 1 d . . .
H7A H -0.4015 -0.2876 -0.4206 0.082 Uiso 1 1 calc R . .
H7B H -0.3803 -0.2066 -0.3724 0.082 Uiso 1 1 calc R . .
H7C H -0.3718 -0.2040 -0.4320 0.082 Uiso 1 1 calc R . .
C8 C -0.45281(16) -0.1469(5) -0.4043(3) 0.0526(15) Uani 1 1 d . . .
H8A H -0.4627 -0.2204 -0.4119 0.079 Uiso 1 1 calc R . .
H8B H -0.4726 -0.0942 -0.4187 0.079 Uiso 1 1 calc R . .
H8C H -0.4429 -0.1369 -0.3640 0.079 Uiso 1 1 calc R . .
C9 C -0.36687(15) 0.0055(4) -0.3513(2) 0.0381(11) Uani 1 1 d . . .
C10 C -0.32900(16) 0.0256(4) -0.3400(2) 0.0425(12) Uani 1 1 d . . .
C11 C -0.30757(18) 0.0213(5) -0.2847(2) 0.0505(14) Uani 1 1 d . . .
H11 H -0.2818 0.0361 -0.2766 0.061 Uiso 1 1 calc R . .
C12 C -0.3225(2) -0.0034(5) -0.2418(3) 0.0571(17) Uani 1 1 d . . .
H12 H -0.3072 -0.0052 -0.2046 0.069 Uiso 1 1 calc R . .
C13 C -0.3595(2) -0.0255(5) -0.2525(3) 0.0561(16) Uani 1 1 d . . .
H13 H -0.3699 -0.0442 -0.2229 0.067 Uiso 1 1 calc R . .
C14 C -0.38162(19) -0.0203(5) -0.3067(3) 0.0493(14) Uani 1 1 d . . .
H14 H -0.4073 -0.0345 -0.3140 0.059 Uiso 1 1 calc R . .
C15 C -0.30855(15) 0.0522(6) -0.3822(2) 0.0487(14) Uani 1 1 d . . .
C16 C -0.30687(17) 0.1572(6) -0.4011(3) 0.0565(16) Uani 1 1 d . . .
H16 H -0.3206 0.2126 -0.3893 0.068 Uiso 1 1 calc R . .
C17 C -0.2854(2) 0.1833(8) -0.4370(3) 0.073(2) Uani 1 1 d . . .
H17 H -0.2847 0.2555 -0.4498 0.087 Uiso 1 1 calc R . .
C18 C -0.26513(19) 0.1027(10) -0.4536(3) 0.081(3) Uani 1 1 d . . .
H18 H -0.2506 0.1190 -0.4784 0.097 Uiso 1 1 calc R . .
C19 C -0.26605(18) 0.0010(9) -0.4345(3) 0.078(3) Uani 1 1 d . . .
H19 H -0.2514 -0.0531 -0.4454 0.094 Uiso 1 1 calc R . .
C20 C -0.28775(17) -0.0273(7) -0.3994(3) 0.0648(19) Uani 1 1 d . . .
H20 H -0.2884 -0.1001 -0.3872 0.078 Uiso 1 1 calc R . .
C21 C -0.3656(2) -0.0594(6) -0.5848(3) 0.0563(17) Uani 1 1 d . . .
C22 C -0.34358(16) 0.0292(5) -0.5598(2) 0.0471(14) Uani 1 1 d . . .
H22A H -0.3236 0.0107 -0.5425 0.056 Uiso 1 1 d . . .
H22B H -0.3496 0.0869 -0.5812 0.056 Uiso 1 1 d . . .
C23 C -0.3229(2) -0.1883(8) -0.5404(4) 0.092(3) Uani 1 1 d . . .
H23A H -0.3206 -0.2673 -0.5375 0.138 Uiso 1 1 calc R . .
H23B H -0.3217 -0.1578 -0.5036 0.138 Uiso 1 1 calc R . .
H23C H -0.3027 -0.1588 -0.5539 0.138 Uiso 1 1 calc R . .
C24 C -0.40312(19) -0.0416(6) -0.6260(3) 0.0591(17) Uani 1 1 d . . .
H24A H -0.4025 -0.0671 -0.6630 0.089 Uiso 1 1 calc R . .
H24B H -0.4091 0.0358 -0.6279 0.089 Uiso 1 1 calc R . .
H24C H -0.4220 -0.0819 -0.6137 0.089 Uiso 1 1 calc R . .
Au2 Au -0.094988(7) 0.01728(2) 0.173107(10) 0.04728(7) Uani 1 1 d . . .
P2 P -0.13335(3) 0.00836(10) 0.23001(5) 0.0309(3) Uani 1 1 d . . .
C1A C -0.16311(16) 0.1330(5) 0.2169(3) 0.0465(13) Uani 1 1 d . . .
C2A C -0.1389(2) 0.2331(5) 0.2205(4) 0.082(2) Uani 1 1 d . . .
H2AA H -0.1546 0.2964 0.2074 0.123 Uiso 1 1 calc R . .
H2AB H -0.1219 0.2229 0.1972 0.123 Uiso 1 1 calc R . .
H2AC H -0.1247 0.2445 0.2593 0.123 Uiso 1 1 calc R . .
C3A C -0.1881(3) 0.1500(8) 0.2553(5) 0.109(4) Uani 1 1 d . . .
H3AA H -0.1985 0.2233 0.2500 0.164 Uiso 1 1 calc R . .
H3AB H -0.1736 0.1410 0.2942 0.164 Uiso 1 1 calc R . .
H3AC H -0.2082 0.0968 0.2465 0.164 Uiso 1 1 calc R . .
C4A C -0.1868(2) 0.1202(7) 0.1569(4) 0.091(3) Uani 1 1 d . . .
H4AA H -0.2017 0.1856 0.1457 0.137 Uiso 1 1 calc R . .
H4AB H -0.2031 0.0574 0.1545 0.137 Uiso 1 1 calc R . .
H4AC H -0.1707 0.1094 0.1322 0.137 Uiso 1 1 calc R . .
C5A C -0.10244(16) -0.0073(4) 0.3024(2) 0.0425(12) Uani 1 1 d . . .
C6A C -0.0839(2) -0.1183(6) 0.3028(3) 0.0640(18) Uani 1 1 d . . .
H6AA H -0.0664 -0.1306 0.3393 0.096 Uiso 1 1 calc R . .
H6AB H -0.0706 -0.1200 0.2738 0.096 Uiso 1 1 calc R . .
H6AC H -0.1028 -0.1752 0.2954 0.096 Uiso 1 1 calc R . .
C7A C -0.1217(2) -0.0036(6) 0.3497(3) 0.0611(18) Uani 1 1 d . . .
H7AA H -0.1031 -0.0040 0.3858 0.092 Uiso 1 1 calc R . .
H7AB H -0.1378 -0.0670 0.3470 0.092 Uiso 1 1 calc R . .
H7AC H -0.1366 0.0625 0.3463 0.092 Uiso 1 1 calc R . .
C8A C -0.07277(18) 0.0808(6) 0.3131(3) 0.0579(17) Uani 1 1 d . . .
H8AA H -0.0557 0.0706 0.3502 0.087 Uiso 1 1 calc R . .
H8AB H -0.0845 0.1521 0.3112 0.087 Uiso 1 1 calc R . .
H8AC H -0.0591 0.0762 0.2848 0.087 Uiso 1 1 calc R . .
C9A C -0.16537(13) -0.1059(4) 0.2163(2) 0.0343(10) Uani 1 1 d . . .
C10A C -0.16839(14) -0.1775(4) 0.1712(2) 0.0366(11) Uani 1 1 d . . .
C11A C -0.19713(15) -0.2529(5) 0.1599(3) 0.0471(13) Uani 1 1 d . . .
H11A H -0.2001 -0.2993 0.1286 0.057 Uiso 1 1 calc R A .
C12A C -0.22131(16) -0.2626(5) 0.1925(3) 0.0520(15) Uani 1 1 d . . .
H12A H -0.2406 -0.3146 0.1835 0.062 Uiso 1 1 calc R . .
C13A C -0.21725(16) -0.1964(5) 0.2381(3) 0.0500(14) Uani 1 1 d . . .
H13A H -0.2332 -0.2041 0.2616 0.060 Uiso 1 1 calc R A .
C14A C -0.18979(15) -0.1186(5) 0.2496(2) 0.0435(12) Uani 1 1 d . . .
H14A H -0.1874 -0.0724 0.2808 0.052 Uiso 1 1 calc R . .
C15A C -0.14273(15) -0.1810(4) 0.1351(2) 0.0385(11) Uani 1 1 d . . .
C16A C -0.10852(15) -0.2307(4) 0.1534(2) 0.0426(12) Uani 1 1 d . . .
H16A H -0.1006 -0.2574 0.1905 0.051 Uiso 1 1 calc R . .
C17A C -0.08559(17) -0.2420(5) 0.1180(3) 0.0522(15) Uani 1 1 d . . .
H17A H -0.0621 -0.2759 0.1310 0.063 Uiso 1 1 calc R A .
C18A C -0.09722(19) -0.2039(6) 0.0643(3) 0.0611(18) Uani 1 1 d . . .
H18A H -0.0816 -0.2106 0.0402 0.073 Uiso 1 1 calc R . .
C19A C -0.13130(19) -0.1561(6) 0.0452(3) 0.0614(18) Uani 1 1 d . . .
H19A H -0.1393 -0.1306 0.0079 0.074 Uiso 1 1 calc R A .
C20A C -0.15387(16) -0.1452(5) 0.0804(2) 0.0515(14) Uani 1 1 d . . .
H20A H -0.1775 -0.1124 0.0669 0.062 Uiso 1 1 calc R . .
C22A C -0.0551(3) 0.0290(8) 0.1241(5) 0.106(4) Uani 1 1 d . A .
O2 O -0.0770(3) 0.1838(8) 0.0908(4) 0.062(2) Uani 0.50 1 d P A 1
C21A C -0.0555(4) 0.1261(12) 0.1263(7) 0.066(5) Uani 0.50 1 d P A 1
C23A C -0.1012(3) 0.1240(10) 0.0474(5) 0.050(3) Uani 0.50 1 d P A 1
H23D H -0.1176 0.1739 0.0216 0.074 Uiso 0.50 1 calc PR A 1
H23E H -0.1160 0.0744 0.0634 0.074 Uiso 0.50 1 calc PR A 1
H23F H -0.0867 0.0822 0.0273 0.074 Uiso 0.50 1 calc PR A 1
C24A C -0.0351(8) 0.2149(15) 0.1642(13) 0.093(11) Uani 0.50 1 d P A 1
H24D H -0.0264 0.2692 0.1419 0.140 Uiso 0.50 1 calc PR A 1
H24E H -0.0139 0.1838 0.1918 0.140 Uiso 0.50 1 calc PR A 1
H24F H -0.0518 0.2492 0.1833 0.140 Uiso 0.50 1 calc PR A 1
O2' O -0.0128(3) 0.0506(12) 0.1931(6) 0.099(4) Uani 0.50 1 d P A 2
C21' C -0.0389(6) 0.0930(17) 0.1544(8) 0.077(5) Uiso 0.50 1 d P A 2
C23' C -0.0112(5) -0.0687(15) 0.1883(10) 0.098(6) Uani 0.50 1 d P A 2
H23G H 0.0066 -0.0981 0.2213 0.148 Uiso 0.50 1 calc PR A 2
H23H H -0.0036 -0.0877 0.1548 0.148 Uiso 0.50 1 calc PR A 2
H23I H -0.0357 -0.0993 0.1856 0.148 Uiso 0.50 1 calc PR A 2
C24' C -0.0296(8) 0.210(3) 0.1733(10) 0.090(11) Uani 0.50 1 d P A 2
H24G H -0.0045 0.2273 0.1714 0.135 Uiso 0.50 1 calc PR A 2
H24H H -0.0312 0.2184 0.2117 0.135 Uiso 0.50 1 calc PR A 2
H24I H -0.0473 0.2590 0.1488 0.135 Uiso 0.50 1 calc PR A 2
Sb1 Sb -0.221643(12) -0.06395(4) 0.411072(18) 0.05196(11) Uani 1 1 d D . .
F1 F -0.26087(16) 0.0228(5) 0.4140(2) 0.121(2) Uani 1 1 d DU B .
F2 F -0.18248(17) -0.1499(5) 0.4074(3) 0.156(3) Uani 1 1 d DU B .
F3 F -0.2141(3) 0.0213(8) 0.3556(5) 0.112(5) Uani 0.50 1 d PDU B 1
F4 F -0.2343(4) -0.1594(12) 0.4596(7) 0.130(7) Uani 0.50 1 d PDU B 1
F5 F -0.2536(4) -0.1429(12) 0.3514(6) 0.157(6) Uiso 0.50 1 d PD B 1
F6 F -0.1928(4) 0.0067(16) 0.4691(8) 0.201(9) Uiso 0.50 1 d PD B 1
F3' F -0.2337(3) -0.0479(12) 0.3365(4) 0.123(5) Uiso 0.50 1 d PD B 2
F4' F -0.2049(4) -0.0614(12) 0.4891(3) 0.116(4) Uani 0.50 1 d PDU B 2
F5' F -0.2483(4) -0.1796(9) 0.4120(9) 0.219(12) Uani 0.50 1 d PDU B 2
F6' F -0.1914(3) 0.0610(9) 0.4151(6) 0.142(5) Uiso 0.50 1 d PD B 2
Sb2 Sb -0.5000 -0.06556(6) -0.2500 0.05631(16) Uani 1 2 d SD . .
F7 F -0.4531(3) -0.0215(12) -0.2501(6) 0.141(5) Uiso 0.50 1 d PD C 1
F8 F -0.4827(4) -0.2077(10) -0.2457(7) 0.191(7) Uiso 0.50 1 d PD . 1
F9 F -0.5129(3) -0.0859(8) -0.3267(3) 0.069(3) Uiso 0.50 1 d PD C 1
F7' F -0.4533(2) -0.1149(9) -0.2484(4) 0.085(3) Uiso 0.50 1 d PD C 2
F8' F -0.5136(3) -0.0397(8) -0.3276(4) 0.065(2) Uiso 0.50 1 d PD C 2
F9' F -0.4791(4) 0.0693(11) -0.2488(6) 0.143(5) Uiso 0.50 1 d PD . 2
Sb3 Sb 0.0000 0.0000 0.0000 0.03347(11) Uani 1 2 d SD . .
F10 F 0.00113(12) -0.1107(3) -0.05019(17) 0.0724(11) Uani 1 1 d DU D .
F11 F 0.0484(2) 0.0357(10) 0.0076(4) 0.096(4) Uani 0.50 1 d PDU D -1
F12 F 0.0140(3) -0.0891(6) 0.0612(3) 0.092(4) Uani 0.50 1 d PDU D -1
F11' F 0.0490(3) -0.0318(11) 0.0297(5) 0.115(5) Uiso 0.50 1 d PD D -2
F12' F -0.0126(3) -0.1034(9) 0.0449(5) 0.100(4) Uiso 0.50 1 d PD D -2

loop_
_atom_site_aniso_label
_atom_site_aniso_U_11
_atom_site_aniso_U_22
_atom_site_aniso_U_33
_atom_site_aniso_U_23
_atom_site_aniso_U_13
_atom_site_aniso_U_12
Au1 0.02749(10) 0.04329(12) 0.03492(11) 0.00211(8) 0.01172(8) -0.00169(8)
P1 0.0281(6) 0.0375(7) 0.0354(7) 0.0057(5) 0.0118(5) 0.0016(5)
O1 0.104(4) 0.065(3) 0.065(3) -0.001(2) 0.038(3) 0.018(3)
C1 0.034(3) 0.040(3) 0.047(3) 0.007(2) 0.017(2) 0.007(2)
C2 0.047(3) 0.042(3) 0.044(3) 0.001(2) 0.015(3) -0.001(2)
C3 0.032(3) 0.043(3) 0.068(4) 0.010(3) 0.006(3) 0.006(2)
C4 0.057(4) 0.053(4) 0.086(5) 0.009(3) 0.048(4) 0.012(3)
C5 0.037(3) 0.041(3) 0.047(3) 0.010(2) 0.016(2) -0.002(2)
C6 0.043(3) 0.044(3) 0.056(4) -0.003(3) 0.014(3) -0.008(2)
C7 0.053(4) 0.044(3) 0.067(4) 0.011(3) 0.016(3) 0.008(3)
C8 0.046(3) 0.055(4) 0.062(4) 0.006(3) 0.023(3) -0.011(3)
C9 0.040(3) 0.041(3) 0.033(3) 0.008(2) 0.009(2) 0.005(2)
C10 0.044(3) 0.042(3) 0.040(3) 0.002(2) 0.008(2) 0.008(2)
C11 0.045(3) 0.053(3) 0.044(3) 0.004(3) -0.005(3) 0.007(3)
C12 0.078(5) 0.049(4) 0.037(3) 0.005(3) 0.003(3) 0.008(3)
C13 0.082(5) 0.048(3) 0.041(3) 0.007(3) 0.022(3) 0.000(3)
C14 0.055(4) 0.053(3) 0.045(3) 0.006(3) 0.021(3) -0.004(3)
C15 0.027(3) 0.071(4) 0.043(3) -0.001(3) 0.000(2) 0.002(3)
C16 0.046(3) 0.072(4) 0.050(4) -0.001(3) 0.009(3) -0.014(3)
C17 0.056(4) 0.108(6) 0.053(4) -0.002(4) 0.013(3) -0.030(4)
C18 0.035(4) 0.151(9) 0.056(4) -0.004(5) 0.012(3) -0.018(4)
C19 0.031(3) 0.146(9) 0.056(4) -0.014(5) 0.007(3) 0.017(4)
C20 0.037(3) 0.096(5) 0.057(4) 0.000(4) 0.005(3) 0.020(3)
C21 0.073(4) 0.060(4) 0.052(4) 0.014(3) 0.044(3) 0.015(3)
C22 0.041(3) 0.065(4) 0.037(3) 0.010(3) 0.014(2) -0.005(3)
C23 0.087(6) 0.113(7) 0.081(6) 0.010(5) 0.030(5) 0.058(5)
C24 0.064(4) 0.063(4) 0.044(3) -0.007(3) 0.003(3) -0.011(3)
Au2 0.05111(14) 0.05418(14) 0.04694(13) -0.01468(10) 0.03112(11) -0.01977(10)
P2 0.0310(6) 0.0346(6) 0.0297(6) -0.0003(5) 0.0126(5) -0.0030(5)
C1A 0.045(3) 0.040(3) 0.058(4) 0.006(3) 0.019(3) 0.007(2)
C2A 0.074(5) 0.037(3) 0.130(7) 0.002(4) 0.018(5) -0.002(3)
C3A 0.116(8) 0.088(6) 0.156(10) 0.042(6) 0.091(7) 0.061(6)
C4A 0.091(6) 0.064(5) 0.091(6) 0.013(4) -0.025(5) 0.020(4)
C5A 0.048(3) 0.045(3) 0.031(3) 0.002(2) 0.004(2) -0.007(2)
C6A 0.069(4) 0.059(4) 0.054(4) 0.012(3) 0.000(3) 0.013(3)
C7A 0.078(5) 0.074(5) 0.031(3) 0.003(3) 0.015(3) -0.008(4)
C8A 0.056(4) 0.072(4) 0.038(3) -0.001(3) -0.001(3) -0.019(3)
C9A 0.031(2) 0.035(3) 0.038(3) 0.002(2) 0.012(2) -0.004(2)
C10A 0.034(3) 0.034(3) 0.040(3) 0.001(2) 0.007(2) 0.002(2)
C11A 0.043(3) 0.041(3) 0.055(3) -0.008(3) 0.011(3) -0.007(2)
C12A 0.038(3) 0.046(3) 0.070(4) 0.000(3) 0.009(3) -0.009(2)
C13A 0.038(3) 0.050(3) 0.068(4) 0.009(3) 0.024(3) -0.004(2)
C14A 0.040(3) 0.048(3) 0.047(3) 0.000(2) 0.019(2) -0.004(2)
C15A 0.041(3) 0.035(3) 0.040(3) -0.008(2) 0.012(2) -0.001(2)
C16A 0.044(3) 0.039(3) 0.046(3) -0.006(2) 0.014(2) 0.000(2)
C17A 0.047(3) 0.046(3) 0.065(4) -0.016(3) 0.018(3) 0.002(3)
C18A 0.064(4) 0.070(4) 0.060(4) -0.029(3) 0.033(3) -0.011(3)
C19A 0.060(4) 0.088(5) 0.035(3) -0.012(3) 0.012(3) -0.005(4)
C20A 0.041(3) 0.069(4) 0.041(3) -0.005(3) 0.004(2) 0.003(3)
C22A 0.138(9) 0.099(7) 0.129(8) -0.054(6) 0.119(8) -0.061(6)
O2 0.073(6) 0.060(5) 0.068(6) 0.022(5) 0.044(5) 0.009(5)
C21A 0.058(8) 0.071(10) 0.096(11) 0.051(9) 0.067(8) 0.033(7)
C23A 0.056(7) 0.048(7) 0.050(7) 0.010(5) 0.024(6) 0.004(5)
C24A 0.11(2) 0.029(8) 0.18(3) -0.007(11) 0.10(2) -0.021(9)
O2' 0.063(7) 0.117(10) 0.131(11) -0.003(9) 0.052(8) -0.004(7)
C23' 0.059(10) 0.091(13) 0.150(19) -0.013(13) 0.037(11) 0.005(9)
C24' 0.044(10) 0.17(3) 0.043(9) -0.004(12) -0.005(8) -0.029(13)
Sb1 0.0521(2) 0.0595(3) 0.0530(2) 0.01080(19) 0.02925(19) 0.01658(19)
F1 0.120(4) 0.139(5) 0.134(5) 0.061(4) 0.087(4) 0.083(4)
F2 0.150(5) 0.147(6) 0.218(7) 0.090(5) 0.133(6) 0.100(5)
F3 0.139(9) 0.088(7) 0.164(11) 0.081(7) 0.134(9) 0.059(7)
F4 0.106(10) 0.143(13) 0.172(13) 0.116(12) 0.092(10) 0.062(10)
F4' 0.142(11) 0.149(11) 0.057(6) 0.011(7) 0.025(6) 0.062(10)
F5' 0.201(19) 0.116(12) 0.41(3) -0.103(18) 0.20(2) -0.106(13)
Sb2 0.0353(3) 0.0847(5) 0.0481(3) 0.000 0.0097(2) 0.000
Sb3 0.0309(2) 0.0333(2) 0.0370(2) -0.00062(18) 0.01063(19) 0.00154(17)
F10 0.093(3) 0.059(2) 0.075(3) -0.029(2) 0.040(2) -0.010(2)
F11 0.038(4) 0.154(10) 0.111(8) -0.080(8) 0.048(5) -0.049(5)
F12 0.170(11) 0.050(5) 0.035(4) 0.021(3) -0.008(5) 0.033(6)

loop_
_atom_type_symbol
_atom_type_description
_atom_type_scat_dispersion_real
_atom_type_scat_dispersion_imag
_atom_type_scat_source
C C 0.0033 0.0016 'International Tables Vol C Tables 4.2.6.8 and 6.1.1.4'
H H 0.0000 0.0000 'International Tables Vol C Tables 4.2.6.8 and 6.1.1.4'
O O 0.0106 0.0060 'International Tables Vol C Tables 4.2.6.8 and 6.1.1.4'
F F 0.0171 0.0103 'International Tables Vol C Tables 4.2.6.8 and 6.1.1.4'
P P 0.1023 0.0942 'International Tables Vol C Tables 4.2.6.8 and 6.1.1.4'
Sb Sb -0.5866 1.5461 'International Tables Vol C Tables 4.2.6.8 and 6.1.1.4'
Au Au -2.0133 8.8022 'International Tables Vol C Tables 4.2.6.8 and 6.1.1.4'

loop_
_geom_angle_atom_site_label_1
_geom_angle_atom_site_label_2
_geom_angle_atom_site_label_3
_geom_angle
_geom_angle_site_symmetry_1
_geom_angle_site_symmetry_3
C22 Au1 P1 175.42(16) . .
C22 Au1 C21 33.2(2) . .
P1 Au1 C21 142.70(16) . .
C9 P1 C1 106.1(2) . .
C9 P1 C5 107.5(2) . .
C1 P1 C5 114.6(2) . .
C9 P1 Au1 113.69(18) . .
C1 P1 Au1 109.32(17) . .
C5 P1 Au1 105.86(18) . .
C21 O1 C23 117.2(7) . .
C2 C1 C3 109.2(4) . .
C2 C1 C4 107.2(5) . .
C3 C1 C4 110.0(5) . .
C2 C1 P1 105.7(3) . .
C3 C1 P1 108.6(4) . .
C4 C1 P1 115.9(4) . .
C1 C2 H2B 109.5 . .
C1 C2 H2C 109.5 . .
H2B C2 H2C 109.5 . .
C1 C2 H2A 109.5 . .
H2B C2 H2A 109.5 . .
H2C C2 H2A 109.5 . .
C1 C3 H3A 109.5 . .
C1 C3 H3B 109.5 . .
H3A C3 H3B 109.5 . .
C1 C3 H3C 109.5 . .
H3A C3 H3C 109.5 . .
H3B C3 H3C 109.5 . .
C1 C4 H4A 109.5 . .
C1 C4 H4B 109.5 . .
H4A C4 H4B 109.5 . .
C1 C4 H4C 109.5 . .
H4A C4 H4C 109.5 . .
H4B C4 H4C 109.5 . .
C8 C5 C6 108.2(5) . .
C8 C5 C7 110.3(5) . .
C6 C5 C7 107.3(5) . .
C8 C5 P1 116.4(4) . .
C6 C5 P1 108.8(4) . .
C7 C5 P1 105.5(4) . .
C5 C6 H6A 109.5 . .
C5 C6 H6B 109.5 . .
H6A C6 H6B 109.5 . .
C5 C6 H6C 109.5 . .
H6A C6 H6C 109.5 . .
H6B C6 H6C 109.5 . .
C5 C7 H7A 109.5 . .
C5 C7 H7B 109.5 . .
H7A C7 H7B 109.5 . .
C5 C7 H7C 109.5 . .
H7A C7 H7C 109.5 . .
H7B C7 H7C 109.5 . .
C5 C8 H8A 109.5 . .
C5 C8 H8B 109.5 . .
H8A C8 H8B 109.5 . .
C5 C8 H8C 109.5 . .
H8A C8 H8C 109.5 . .
H8B C8 H8C 109.5 . .
C10 C9 C14 118.6(5) . .
C10 C9 P1 123.1(4) . .
C14 C9 P1 118.3(4) . .
C9 C10 C11 118.5(5) . .
C9 C10 C15 125.8(5) . .
C11 C10 C15 115.7(5) . .
C12 C11 C10 122.0(6) . .
C12 C11 H11 119.0 . .
C10 C11 H11 119.0 . .
C11 C12 C13 120.1(6) . .
C11 C12 H12 120.0 . .
C13 C12 H12 120.0 . .
C12 C13 C14 119.3(6) . .
C12 C13 H13 120.3 . .
C14 C13 H13 120.3 . .
C13 C14 C9 121.5(6) . .
C13 C14 H14 119.3 . .
C9 C14 H14 119.3 . .
C16 C15 C20 118.4(6) . .
C16 C15 C10 121.5(6) . .
C20 C15 C10 119.8(6) . .
C15 C16 C17 121.4(7) . .
C15 C16 H16 119.3 . .
C17 C16 H16 119.3 . .
C18 C17 C16 119.1(8) . .
C18 C17 H17 120.4 . .
C16 C17 H17 120.4 . .
C19 C18 C17 119.8(7) . .
C19 C18 H18 120.1 . .
C17 C18 H18 120.1 . .
C18 C19 C20 122.1(8) . .
C18 C19 H19 118.9 . .
C20 C19 H19 118.9 . .
C15 C20 C19 119.2(8) . .
C15 C20 H20 120.4 . .
C19 C20 H20 120.4 . .
O1 C21 C22 127.6(7) . .
O1 C21 C24 111.6(7) . .
C22 C21 C24 120.8(6) . .
O1 C21 Au1 108.9(4) . .
C22 C21 Au1 57.3(3) . .
C24 C21 Au1 107.8(4) . .
C21 C22 Au1 89.5(3) . .
C21 C22 H22A 111.8(7) . .
Au1 C22 H22A 95.4(4) . .
C21 C22 H22B 109.5(6) . .
Au1 C22 H22B 115.4(5) . .
H22A C22 H22B 127.8(7) . .
O1 C23 H23A 109.5 . .
O1 C23 H23B 109.5 . .
H23A C23 H23B 109.5 . .
O1 C23 H23C 109.5 . .
H23A C23 H23C 109.5 . .
H23B C23 H23C 109.5 . .
C21 C24 H24A 109.5 . .
C21 C24 H24B 109.5 . .
H24A C24 H24B 109.5 . .
C21 C24 H24C 109.5 . .
H24A C24 H24C 109.5 . .
H24B C24 H24C 109.5 . .
C22A Au2 P2 175.8(3) . .
C22A Au2 C21' 27.8(5) . .
P2 Au2 C21' 148.5(5) . .
C22A Au2 C21A 28.6(4) . .
P2 Au2 C21A 150.1(4) . .
C21' Au2 C21A 20.9(5) . .
C9A P2 C5A 107.8(2) . .
C9A P2 C1A 105.6(3) . .
C5A P2 C1A 116.0(3) . .
C9A P2 Au2 114.62(17) . .
C5A P2 Au2 105.76(19) . .
C1A P2 Au2 107.36(18) . .
C2A C1A C4A 108.9(6) . .
C2A C1A C3A 108.0(7) . .
C4A C1A C3A 109.5(7) . .
C2A C1A P2 109.7(4) . .
C4A C1A P2 104.4(4) . .
C3A C1A P2 116.2(5) . .
C1A C2A H2AA 109.5 . .
C1A C2A H2AB 109.5 . .
H2AA C2A H2AB 109.5 . .
C1A C2A H2AC 109.5 . .
H2AA C2A H2AC 109.5 . .
H2AB C2A H2AC 109.5 . .
C1A C3A H3AA 109.5 . .
C1A C3A H3AB 109.5 . .
H3AA C3A H3AB 109.5 . .
C1A C3A H3AC 109.5 . .
H3AA C3A H3AC 109.5 . .
H3AB C3A H3AC 109.5 . .
C1A C4A H4AA 109.5 . .
C1A C4A H4AB 109.5 . .
H4AA C4A H4AB 109.5 . .
C1A C4A H4AC 109.5 . .
H4AA C4A H4AC 109.5 . .
H4AB C4A H4AC 109.5 . .
C8A C5A C6A 109.0(5) . .
C8A C5A C7A 108.5(5) . .
C6A C5A C7A 109.2(5) . .
C8A C5A P2 109.2(4) . .
C6A C5A P2 105.1(4) . .
C7A C5A P2 115.8(4) . .
C5A C6A H6AA 109.5 . .
C5A C6A H6AB 109.5 . .
H6AA C6A H6AB 109.5 . .
C5A C6A H6AC 109.5 . .
H6AA C6A H6AC 109.5 . .
H6AB C6A H6AC 109.5 . .
C5A C7A H7AA 109.5 . .
C5A C7A H7AB 109.5 . .
H7AA C7A H7AB 109.5 . .
C5A C7A H7AC 109.5 . .
H7AA C7A H7AC 109.5 . .
H7AB C7A H7AC 109.5 . .
C5A C8A H8AA 109.5 . .
C5A C8A H8AB 109.5 . .
H8AA C8A H8AB 109.5 . .
C5A C8A H8AC 109.5 . .
H8AA C8A H8AC 109.5 . .
H8AB C8A H8AC 109.5 . .
C14A C9A C10A 118.4(5) . .
C14A C9A P2 118.7(4) . .
C10A C9A P2 122.7(4) . .
C11A C10A C9A 118.0(5) . .
C11A C10A C15A 116.9(5) . .
C9A C10A C15A 125.1(5) . .
C12A C11A C10A 122.5(5) . .
C12A C11A H11A 118.7 . .
C10A C11A H11A 118.7 . .
C13A C12A C11A 119.4(5) . .
C13A C12A H12A 120.3 . .
C11A C12A H12A 120.3 . .
C12A C13A C14A 119.7(5) . .
C12A C13A H13A 120.1 . .
C14A C13A H13A 120.1 . .
C13A C14A C9A 121.8(5) . .
C13A C14A H14A 119.1 . .
C9A C14A H14A 119.1 . .
C20A C15A C16A 118.2(5) . .
C20A C15A C10A 120.8(5) . .
C16A C15A C10A 120.6(5) . .
C15A C16A C17A 120.8(6) . .
C15A C16A H16A 119.6 . .
C17A C16A H16A 119.6 . .
C18A C17A C16A 119.5(6) . .
C18A C17A H17A 120.2 . .
C16A C17A H17A 120.2 . .
C19A C18A C17A 120.4(6) . .
C19A C18A H18A 119.8 . .
C17A C18A H18A 119.8 . .
C18A C19A C20A 119.8(6) . .
C18A C19A H19A 120.1 . .
C20A C19A H19A 120.1 . .
C19A C20A C15A 121.2(6) . .
C19A C20A H20A 119.4 . .
C15A C20A H20A 119.4 . .
C21' C22A C21A 45.1(11) . .
C21' C22A Au2 90.0(10) . .
C21A C22A Au2 91.1(6) . .
C21A O2 C23A 113.6(12) . .
C22A C21A O2 124(2) . .
C22A C21A C24A 137.8(19) . .
O2 C21A C24A 98.6(16) . .
C22A C21A Au2 60.3(6) . .
O2 C21A Au2 106.6(8) . .
C24A C21A Au2 111.2(12) . .
O2 C23A H23D 109.5 . .
O2 C23A H23E 109.5 . .
H23D C23A H23E 109.5 . .
O2 C23A H23F 109.5 . .
H23D C23A H23F 109.5 . .
H23E C23A H23F 109.5 . .
C21A C24A H24D 109.5 . .
C21A C24A H24E 109.5 . .
H24D C24A H24E 109.5 . .
C21A C24A H24F 109.5 . .
H24D C24A H24F 109.5 . .
H24E C24A H24F 109.5 . .
C21' O2' C23' 112.5(16) . .
C22A C21' O2' 112(2) . .
C22A C21' C24' 153(2) . .
O2' C21' C24' 95.2(18) . .
C22A C21' Au2 62.2(9) . .
O2' C21' Au2 102.8(12) . .
C24' C21' Au2 115.8(16) . .
O2' C23' H23G 109.5 . .
O2' C23' H23H 109.5 . .
H23G C23' H23H 109.5 . .
O2' C23' H23I 109.5 . .
H23G C23' H23I 109.5 . .
H23H C23' H23I 109.5 . .
C21' C24' H24G 109.5 . .
C21' C24' H24H 109.5 . .
H24G C24' H24H 109.5 . .
C21' C24' H24I 109.5 . .
H24G C24' H24I 109.5 . .
H24H C24' H24I 109.5 . .
F5' Sb1 F6 127.9(10) . .
F5' Sb1 F3' 96.8(7) . .
F6 Sb1 F3' 135.4(9) . .
F5' Sb1 F3 133.7(8) . .
F6 Sb1 F3 98.5(10) . .
F3' Sb1 F3 36.9(5) . .
F5' Sb1 F2 89.9(5) . .
F6 Sb1 F2 90.1(5) . .
F3' Sb1 F2 89.7(4) . .
F3 Sb1 F2 90.3(3) . .
F5' Sb1 F1 90.4(5) . .
F6 Sb1 F1 90.1(5) . .
F3' Sb1 F1 89.7(4) . .
F3 Sb1 F1 89.0(3) . .
F2 Sb1 F1 179.4(2) . .
F5' Sb1 F4 38.5(7) . .
F6 Sb1 F4 89.4(10) . .
F3' Sb1 F4 135.2(7) . .
F3 Sb1 F4 172.0(8) . .
F2 Sb1 F4 90.8(4) . .
F1 Sb1 F4 89.8(3) . .
F5' Sb1 F4' 91.9(7) . .
F6 Sb1 F4' 36.0(8) . .
F3' Sb1 F4' 171.4(7) . .
F3 Sb1 F4' 134.5(7) . .
F2 Sb1 F4' 90.7(4) . .
F1 Sb1 F4' 89.9(3) . .
F4 Sb1 F4' 53.4(6) . .
F5' Sb1 F6' 176.3(8) . .
F6 Sb1 F6' 48.4(8) . .
F3' Sb1 F6' 86.9(6) . .
F3 Sb1 F6' 50.0(6) . .
F2 Sb1 F6' 89.8(4) . .
F1 Sb1 F6' 89.9(4) . .
F4 Sb1 F6' 137.8(7) . .
F4' Sb1 F6' 84.5(6) . .
F5' Sb1 F5 49.5(7) . .
F6 Sb1 F5 177.2(10) . .
F3' Sb1 F5 47.3(5) . .
F3 Sb1 F5 84.2(6) . .
F2 Sb1 F5 90.7(5) . .
F1 Sb1 F5 89.1(4) . .
F4 Sb1 F5 87.9(8) . .
F4' Sb1 F5 141.3(7) . .
F6' Sb1 F5 134.2(6) . .
F9' Sb2 F9' 50.0(9) . 2_454
F9' Sb2 F7 47.9(6) . .
F9' Sb2 F7 97.8(7) 2_454 .
F9' Sb2 F7 97.8(7) . 2_454
F9' Sb2 F7 47.9(6) 2_454 2_454
F7 Sb2 F7 145.7(10) . 2_454
F9' Sb2 F7' 84.2(5) . .
F9' Sb2 F7' 134.2(6) 2_454 .
F7 Sb2 F7' 36.4(5) . .
F7 Sb2 F7' 177.5(7) 2_454 .
F9' Sb2 F7' 134.2(6) . 2_454
F9' Sb2 F7' 84.2(5) 2_454 2_454
F7 Sb2 F7' 177.5(7) . 2_454
F7 Sb2 F7' 36.4(5) 2_454 2_454
F7' Sb2 F7' 141.5(7) . 2_454
F9' Sb2 F9 96.5(6) . 2_454
F9' Sb2 F9 97.6(6) 2_454 2_454
F7 Sb2 F9 93.2(5) . 2_454
F7 Sb2 F9 91.4(5) 2_454 2_454
F7' Sb2 F9 87.1(4) . 2_454
F7' Sb2 F9 87.8(4) 2_454 2_454
F9' Sb2 F9 97.6(6) . .
F9' Sb2 F9 96.5(6) 2_454 .
F7 Sb2 F9 91.4(5) . .
F7 Sb2 F9 93.2(5) 2_454 .
F7' Sb2 F9 87.8(4) . .
F7' Sb2 F9 87.1(4) 2_454 .
F9 Sb2 F9 164.4(6) 2_454 .
F9' Sb2 F8 174.0(7) . 2_454
F9' Sb2 F8 135.4(6) 2_454 2_454
F7 Sb2 F8 126.6(8) . 2_454
F7 Sb2 F8 87.7(6) 2_454 2_454
F7' Sb2 F8 90.3(6) . 2_454
F7' Sb2 F8 51.3(5) 2_454 2_454
F9 Sb2 F8 85.6(6) 2_454 2_454
F9 Sb2 F8 79.8(7) . 2_454
F9' Sb2 F8 135.4(6) . .
F9' Sb2 F8 174.0(7) 2_454 .
F7 Sb2 F8 87.7(6) . .
F7 Sb2 F8 126.6(8) 2_454 .
F7' Sb2 F8 51.3(5) . .
F7' Sb2 F8 90.3(6) 2_454 .
F9 Sb2 F8 79.8(7) 2_454 .
F9 Sb2 F8 85.6(6) . .
F8 Sb2 F8 39.5(9) 2_454 .
F9' Sb2 F8' 82.0(6) . .
F9' Sb2 F8' 80.4(6) 2_454 .
F7 Sb2 F8' 86.8(6) . .
F7 Sb2 F8' 87.5(6) 2_454 .
F7' Sb2 F8' 94.1(4) . .
F7' Sb2 F8' 92.3(4) 2_454 .
F9 Sb2 F8' 178.0(5) 2_454 .
F9 Sb2 F8' 17.5(4) . .
F8 Sb2 F8' 96.1(6) 2_454 .
F8 Sb2 F8' 102.2(6) . .
F9' Sb2 F8' 80.4(6) . 2_454
F9' Sb2 F8' 82.0(6) 2_454 2_454
F7 Sb2 F8' 87.5(6) . 2_454
F7 Sb2 F8' 86.8(6) 2_454 2_454
F7' Sb2 F8' 92.3(4) . 2_454
F7' Sb2 F8' 94.1(4) 2_454 2_454
F9 Sb2 F8' 17.5(4) 2_454 2_454
F9 Sb2 F8' 178.0(5) . 2_454
F8 Sb2 F8' 102.2(6) 2_454 2_454
F8 Sb2 F8' 96.1(6) . 2_454
F8' Sb2 F8' 160.6(6) . 2_454
F8 F8 Sb2 70.3(5) 2_454 .
F9' F9' Sb2 65.0(4) 2_454 .
F11' Sb3 F11' 179.999(2) . 5
F11' Sb3 F11 31.6(5) . .
F11' Sb3 F11 148.4(5) 5 .
F11' Sb3 F11 148.4(5) . 5
F11' Sb3 F11 31.6(5) 5 5
F11 Sb3 F11 179.999(1) . 5
F11' Sb3 F12 119.7(6) . 5
F11' Sb3 F12 60.3(6) 5 5
F11 Sb3 F12 89.8(5) . 5
F11 Sb3 F12 90.2(5) 5 5
F11' Sb3 F12 60.3(6) . .
F11' Sb3 F12 119.7(6) 5 .
F11 Sb3 F12 90.2(5) . .
F11 Sb3 F12 89.8(5) 5 .
F12 Sb3 F12 180.0(3) 5 .
F11' Sb3 F12' 90.0(6) . 5
F11' Sb3 F12' 90.0(6) 5 5
F11 Sb3 F12' 59.0(5) . 5
F11 Sb3 F12' 121.0(5) 5 5
F12 Sb3 F12' 31.1(4) 5 5
F12 Sb3 F12' 148.9(4) . 5
F11' Sb3 F12' 90.0(6) . .
F11' Sb3 F12' 90.0(6) 5 .
F11 Sb3 F12' 121.0(5) . .
F11 Sb3 F12' 59.0(5) 5 .
F12 Sb3 F12' 148.9(4) 5 .
F12 Sb3 F12' 31.1(4) . .
F12' Sb3 F12' 180.0(5) 5 .
F11' Sb3 F10 85.0(4) . .
F11' Sb3 F10 95.0(4) 5 .
F11 Sb3 F10 92.5(3) . .
F11 Sb3 F10 87.5(3) 5 .
F12 Sb3 F10 86.3(3) 5 .
F12 Sb3 F10 93.7(3) . .
F12' Sb3 F10 92.6(4) 5 .
F12' Sb3 F10 87.4(4) . .
F11' Sb3 F10 95.0(4) . 5
F11' Sb3 F10 85.0(4) 5 5
F11 Sb3 F10 87.5(3) . 5
F11 Sb3 F10 92.5(3) 5 5
F12 Sb3 F10 93.7(3) 5 5
F12 Sb3 F10 86.3(3) . 5
F12' Sb3 F10 87.4(4) 5 5
F12' Sb3 F10 92.6(4) . 5
F10 Sb3 F10 180.00(18) . 5

loop_
_geom_bond_atom_site_label_1
_geom_bond_atom_site_label_2
_geom_bond_distance
_geom_bond_site_symmetry_2
Au1 C22 2.171(6) .
Au1 P1 2.2846(13) .
Au1 C21 2.579(6) .
P1 C9 1.828(5) .
P1 C1 1.871(5) .
P1 C5 1.878(6) .
O1 C21 1.283(8) .
O1 C23 1.430(9) .
C1 C2 1.531(7) .
C1 C3 1.531(8) .
C1 C4 1.541(7) .
C2 H2B 0.9800 .
C2 H2C 0.9800 .
C2 H2A 0.9800 .
C3 H3A 0.9800 .
C3 H3B 0.9800 .
C3 H3C 0.9800 .
C4 H4A 0.9800 .
C4 H4B 0.9800 .
C4 H4C 0.9800 .
C5 C8 1.536(7) .
C5 C6 1.539(8) .
C5 C7 1.544(8) .
C6 H6A 0.9800 .
C6 H6B 0.9800 .
C6 H6C 0.9800 .
C7 H7A 0.9800 .
C7 H7B 0.9800 .
C7 H7C 0.9800 .
C8 H8A 0.9800 .
C8 H8B 0.9800 .
C8 H8C 0.9800 .
C9 C10 1.396(8) .
C9 C14 1.404(8) .
C10 C11 1.397(8) .
C10 C15 1.496(8) .
C11 C12 1.366(9) .
C11 H11 0.9500 .
C12 C13 1.372(10) .
C12 H12 0.9500 .
C13 C14 1.384(9) .
C13 H13 0.9500 .
C14 H14 0.9500 .
C15 C16 1.386(9) .
C15 C20 1.391(9) .
C16 C17 1.392(9) .
C16 H16 0.9500 .
C17 C18 1.382(12) .
C17 H17 0.9500 .
C18 C19 1.346(12) .
C18 H18 0.9500 .
C19 C20 1.392(11) .
C19 H19 0.9500 .
C20 H20 0.9500 .
C21 C22 1.412(10) .
C21 C24 1.520(9) .
C22 H22A 0.792(6) .
C22 H22B 0.882(6) .
C23 H23A 0.9800 .
C23 H23B 0.9800 .
C23 H23C 0.9800 .
C24 H24A 0.9800 .
C24 H24B 0.9800 .
C24 H24C 0.9800 .
Au2 C22A 2.179(7) .
Au2 P2 2.2792(12) .
Au2 C21' 2.463(19) .
Au2 C21A 2.508(11) .
P2 C9A 1.825(5) .
P2 C5A 1.873(6) .
P2 C1A 1.878(6) .
C1A C2A 1.522(9) .
C1A C4A 1.525(10) .
C1A C3A 1.525(9) .
C2A H2AA 0.9800 .
C2A H2AB 0.9800 .
C2A H2AC 0.9800 .
C3A H3AA 0.9800 .
C3A H3AB 0.9800 .
C3A H3AC 0.9800 .
C4A H4AA 0.9800 .
C4A H4AB 0.9800 .
C4A H4AC 0.9800 .
C5A C8A 1.528(8) .
C5A C6A 1.537(9) .
C5A C7A 1.540(9) .
C6A H6AA 0.9800 .
C6A H6AB 0.9800 .
C6A H6AC 0.9800 .
C7A H7AA 0.9800 .
C7A H7AB 0.9800 .
C7A H7AC 0.9800 .
C8A H8AA 0.9800 .
C8A H8AB 0.9800 .
C8A H8AC 0.9800 .
C9A C14A 1.400(7) .
C9A C10A 1.411(7) .
C10A C11A 1.396(7) .
C10A C15A 1.485(7) .
C11A C12A 1.376(8) .
C11A H11A 0.9500 .
C12A C13A 1.373(9) .
C12A H12A 0.9500 .
C13A C14A 1.382(8) .
C13A H13A 0.9500 .
C14A H14A 0.9500 .
C15A C20A 1.385(8) .
C15A C16A 1.386(7) .
C16A C17A 1.395(8) .
C16A H16A 0.9500 .
C17A C18A 1.374(9) .
C17A H17A 0.9500 .
C18A C19A 1.373(10) .
C18A H18A 0.9500 .
C19A C20A 1.381(8) .
C19A H19A 0.9500 .
C20A H20A 0.9500 .
C22A C21' 1.15(2) .
C22A C21A 1.200(16) .
O2 C21A 1.248(16) .
O2 C23A 1.416(15) .
C21A C24A 1.51(3) .
C23A H23D 0.9800 .
C23A H23E 0.9800 .
C23A H23F 0.9800 .
C24A H24D 0.9800 .
C24A H24E 0.9800 .
C24A H24F 0.9800 .
O2' C21' 1.29(2) .
O2' C23' 1.48(2) .
C21' C24' 1.53(4) .
C23' H23G 0.9800 .
C23' H23H 0.9800 .
C23' H23I 0.9800 .
C24' H24G 0.9800 .
C24' H24H 0.9800 .
C24' H24I 0.9800 .
Sb1 F5' 1.747(10) .
Sb1 F6 1.784(13) .
Sb1 F3' 1.800(10) .
Sb1 F3 1.819(7) .
Sb1 F2 1.836(4) .
Sb1 F1 1.839(4) .
Sb1 F4 1.839(8) .
Sb1 F4' 1.874(8) .
Sb1 F6' 1.902(10) .
Sb1 F5 1.907(11) .
Sb2 F9' 1.836(12) .
Sb2 F9' 1.836(12) 2_454
Sb2 F7 1.845(12) .
Sb2 F7 1.845(12) 2_454
Sb2 F7' 1.848(9) .
Sb2 F7' 1.848(9) 2_454
Sb2 F9 1.856(8) 2_454
Sb2 F9 1.856(8) .
Sb2 F8 1.864(13) 2_454
Sb2 F8 1.864(13) .
Sb2 F8' 1.889(8) .
Sb2 F8' 1.889(8) 2_454
F8 F8 1.26(3) 2_454
F9' F9' 1.55(3) 2_454
Sb3 F11' 1.831(11) .
Sb3 F11' 1.831(11) 5
Sb3 F11 1.832(6) .
Sb3 F11 1.832(6) 5
Sb3 F12 1.838(6) 5
Sb3 F12 1.838(6) .
Sb3 F12' 1.841(10) 5
Sb3 F12' 1.841(10) .
Sb3 F10 1.860(3) .
Sb3 F10 1.860(3) 5

loop_
_geom_torsion_atom_site_label_1
_geom_torsion_atom_site_label_2
_geom_torsion_atom_site_label_3
_geom_torsion_atom_site_label_4
_geom_torsion
_geom_torsion_site_symmetry_1
_geom_torsion_site_symmetry_4
C22 Au1 P1 C9 159(2) . .
C21 Au1 P1 C9 134.4(3) . .
C22 Au1 P1 C1 -83(2) . .
C21 Au1 P1 C1 -107.3(3) . .
C22 Au1 P1 C5 41(2) . .
C21 Au1 P1 C5 16.6(3) . .
C9 P1 C1 C2 65.3(4) . .
C5 P1 C1 C2 -176.3(3) . .
Au1 P1 C1 C2 -57.7(4) . .
C9 P1 C1 C3 -177.6(4) . .
C5 P1 C1 C3 -59.2(4) . .
Au1 P1 C1 C3 59.4(4) . .
C9 P1 C1 C4 -53.3(5) . .
C5 P1 C1 C4 65.1(5) . .
Au1 P1 C1 C4 -176.3(4) . .
C9 P1 C5 C8 75.4(5) . .
C1 P1 C5 C8 -42.2(5) . .
Au1 P1 C5 C8 -162.7(4) . .
C9 P1 C5 C6 -162.1(4) . .
C1 P1 C5 C6 80.3(4) . .
Au1 P1 C5 C6 -40.3(4) . .
C9 P1 C5 C7 -47.3(4) . .
C1 P1 C5 C7 -164.9(4) . .
Au1 P1 C5 C7 74.6(4) . .
C1 P1 C9 C10 -113.2(5) . .
C5 P1 C9 C10 123.8(5) . .
Au1 P1 C9 C10 7.0(5) . .
C1 P1 C9 C14 69.6(5) . .
C5 P1 C9 C14 -53.4(5) . .
Au1 P1 C9 C14 -170.2(4) . .
C14 C9 C10 C11 -1.3(8) . .
P1 C9 C10 C11 -178.5(4) . .
C14 C9 C10 C15 178.9(6) . .
P1 C9 C10 C15 1.7(8) . .
C9 C10 C11 C12 1.0(9) . .
C15 C10 C11 C12 -179.2(6) . .
C10 C11 C12 C13 0.3(10) . .
C11 C12 C13 C14 -1.3(10) . .
C12 C13 C14 C9 1.0(9) . .
C10 C9 C14 C13 0.3(9) . .
P1 C9 C14 C13 177.6(5) . .
C9 C10 C15 C16 84.1(8) . .
C11 C10 C15 C16 -95.7(7) . .
C9 C10 C15 C20 -102.1(7) . .
C11 C10 C15 C20 78.1(7) . .
C20 C15 C16 C17 0.9(9) . .
C10 C15 C16 C17 174.8(6) . .
C15 C16 C17 C18 -0.6(10) . .
C16 C17 C18 C19 -0.8(11) . .
C17 C18 C19 C20 1.9(12) . .
C16 C15 C20 C19 0.1(9) . .
C10 C15 C20 C19 -173.9(6) . .
C18 C19 C20 C15 -1.5(11) . .
C23 O1 C21 C22 2.2(9) . .
C23 O1 C21 C24 -179.5(6) . .
C23 O1 C21 Au1 -60.7(7) . .
C22 Au1 C21 O1 123.1(7) . .
P1 Au1 C21 O1 -60.4(6) . .
P1 Au1 C21 C22 176.5(3) . .
C22 Au1 C21 C24 -115.7(6) . .
P1 Au1 C21 C24 60.9(5) . .
O1 C21 C22 Au1 -89.6(6) . .
C24 C21 C22 Au1 92.3(5) . .
P1 Au1 C22 C21 -28(2) . .
C22A Au2 P2 C9A -138(4) . .
C21' Au2 P2 C9A -164.5(10) . .
C21A Au2 P2 C9A 154.1(8) . .
C22A Au2 P2 C5A -20(4) . .
C21' Au2 P2 C5A -45.8(10) . .
C21A Au2 P2 C5A -87.2(8) . .
C22A Au2 P2 C1A 105(4) . .
C21' Au2 P2 C1A 78.6(10) . .
C21A Au2 P2 C1A 37.2(8) . .
C9A P2 C1A C2A -173.4(5) . .
C5A P2 C1A C2A 67.3(6) . .
Au2 P2 C1A C2A -50.6(5) . .
C9A P2 C1A C4A -56.8(5) . .
C5A P2 C1A C4A -176.2(5) . .
Au2 P2 C1A C4A 65.9(5) . .
C9A P2 C1A C3A 63.9(7) . .
C5A P2 C1A C3A -55.5(7) . .
Au2 P2 C1A C3A -173.4(6) . .
C9A P2 C5A C8A 174.4(4) . .
C1A P2 C5A C8A -67.5(5) . .
Au2 P2 C5A C8A 51.3(5) . .
C9A P2 C5A C6A 57.6(5) . .
C1A P2 C5A C6A 175.7(4) . .
Au2 P2 C5A C6A -65.5(4) . .
C9A P2 C5A C7A -62.9(5) . .
C1A P2 C5A C7A 55.2(5) . .
Au2 P2 C5A C7A 174.0(4) . .
C5A P2 C9A C14A 62.0(5) . .
C1A P2 C9A C14A -62.6(5) . .
Au2 P2 C9A C14A 179.4(4) . .
C5A P2 C9A C10A -122.7(5) . .
C1A P2 C9A C10A 112.7(5) . .
Au2 P2 C9A C10A -5.3(5) . .
C14A C9A C10A C11A 3.9(7) . .
P2 C9A C10A C11A -171.4(4) . .
C14A C9A C10A C15A -174.5(5) . .
P2 C9A C10A C15A 10.2(7) . .
C9A C10A C11A C12A -2.8(8) . .
C15A C10A C11A C12A 175.7(5) . .
C10A C11A C12A C13A -0.3(9) . .
C11A C12A C13A C14A 2.2(9) . .
C12A C13A C14A C9A -1.0(9) . .
C10A C9A C14A C13A -2.2(8) . .
P2 C9A C14A C13A 173.3(5) . .
C11A C10A C15A C20A 72.7(7) . .
C9A C10A C15A C20A -108.9(6) . .
C11A C10A C15A C16A -100.4(6) . .
C9A C10A C15A C16A 78.0(7) . .
C20A C15A C16A C17A 1.4(8) . .
C10A C15A C16A C17A 174.7(5) . .
C15A C16A C17A C18A -0.3(9) . .
C16A C17A C18A C19A -0.8(10) . .
C17A C18A C19A C20A 0.7(11) . .
C18A C19A C20A C15A 0.4(10) . .
C16A C15A C20A C19A -1.5(9) . .
C10A C15A C20A C19A -174.8(6) . .
P2 Au2 C22A C21' -30(5) . .
C21A Au2 C22A C21' 45.1(11) . .
P2 Au2 C22A C21A -75(5) . .
C21' Au2 C22A C21A -45.1(11) . .
C21' C22A C21A O2 -180(100) . .
Au2 C22A C21A O2 -90.9(11) . .
C21' C22A C21A C24A 1(2) . .
Au2 C22A C21A C24A 89.5(19) . .
C21' C22A C21A Au2 -88.9(15) . .
C23A O2 C21A C22A 0.4(15) . .
C23A O2 C21A C24A -179.8(12) . .
C23A O2 C21A Au2 -64.6(11) . .
P2 Au2 C21A C22A 171.9(8) . .
C21' Au2 C21A C22A 67.9(16) . .
C22A Au2 C21A O2 120(2) . .
P2 Au2 C21A O2 -68.5(17) . .
C21' Au2 C21A O2 -172(3) . .
C22A Au2 C21A C24A -134(2) . .
P2 Au2 C21A C24A 38.0(17) . .
C21' Au2 C21A C24A -66(2) . .
C21A C22A C21' O2' -175(2) . .
Au2 C22A C21' O2' 93.3(14) . .
C21A C22A C21' C24' -1(4) . .
Au2 C22A C21' C24' -93(4) . .
C21A C22A C21' Au2 91.6(12) . .
C23' O2' C21' C22A -1(2) . .
C23' O2' C21' C24' -178.0(16) . .
C23' O2' C21' Au2 64.1(14) . .
P2 Au2 C21' C22A 176.0(8) . .
C21A Au2 C21' C22A -71.9(18) . .
C22A Au2 C21' O2' -108(2) . .
P2 Au2 C21' O2' 67.7(17) . .
C21A Au2 C21' O2' 180(3) . .
C22A Au2 C21' C24' 149(3) . .
P2 Au2 C21' C24' -35(2) . .
C21A Au2 C21' C24' 78(2) . .
F9' Sb2 F8 F8 -175.6(12) . 2_454
F9' Sb2 F8 F8 32(8) 2_454 2_454
F7 Sb2 F8 F8 -170.8(16) . 2_454
F7 Sb2 F8 F8 11(2) 2_454 2_454
F7' Sb2 F8 F8 -170(2) . 2_454
F7' Sb2 F8 F8 7.8(16) 2_454 2_454
F9 Sb2 F8 F8 95.5(16) 2_454 2_454
F9 Sb2 F8 F8 -79.3(16) . 2_454
F8' Sb2 F8 F8 -84.6(16) . 2_454
F8' Sb2 F8 F8 101.9(16) 2_454 2_454
F7 Sb2 F9' F9' 177.1(16) . 2_454
F7 Sb2 F9' F9' -2.2(12) 2_454 2_454
F7' Sb2 F9' F9' 179.2(11) . 2_454
F7' Sb2 F9' F9' -1.1(15) 2_454 2_454
F9 Sb2 F9' F9' -94.4(11) 2_454 2_454
F9 Sb2 F9' F9' 92.2(11) . 2_454
F8 Sb2 F9' F9' 155(6) 2_454 2_454
F8 Sb2 F9' F9' -176.5(10) . 2_454
F8' Sb2 F9' F9' 84.2(11) . 2_454
F8' Sb2 F9' F9' -87.5(11) 2_454 2_454
